data_4106298
loop_
_publ_author_name
'Tao Wu'
'Xianhui Bu'
'Xiang Zhao'
'Ripsime Khazhakyan'
'Pingyun Feng'

_publ_section_title
;
 Phase Selection and Site-Selective Distribution by Tin and Sulfur in
 Supertetrahedral Zinc Gallium Selenides
;
_journal_name_full 'Journal of the American Chemical Society'
_journal_page_first 9616
_journal_page_last 9625
_journal_paper_doi 10.1021/ja203143q
_journal_volume 133
_journal_year 2011
_chemical_formula_sum 'Ga13.87 S5.39 Se27.67 Sn2.13 Zn4'
_chemical_formula_weight 3838.75
_chemical_name_systematic
; 
 ? 
;
_space_group_IT_number 142
_symmetry_cell_setting tetragonal
_symmetry_space_group_name_Hall '-I 4bd 2c'
_symmetry_space_group_name_H-M 'I 41/a c d :2'
_atom_sites_solution_hydrogens none
_atom_sites_solution_primary direct
_atom_sites_solution_secondary difmap
_audit_creation_method SHELXL-97
_cell_angle_alpha 90.00
_cell_angle_beta 90.00
_cell_angle_gamma 90.00
_cell_formula_units_Z 8
_cell_length_a 23.7021(3)
_cell_length_b 23.7021(3)
_cell_length_c 42.1858(8)
_cell_measurement_reflns_used 185
_cell_measurement_temperature 150(2)
_cell_measurement_theta_max 16
_cell_measurement_theta_min 4.2
_cell_volume 23699.5(6)
_computing_structure_refinement 'SHELXL-97 (Sheldrick, 1997)'
_computing_structure_solution 'SHELXS-97 (Sheldrick, 1990)'
_diffrn_ambient_temperature 150(2)
_diffrn_measured_fraction_theta_full 1.000
_diffrn_measured_fraction_theta_max 1.000
_diffrn_measurement_device_type 'Bruker Apex2'
_diffrn_measurement_method '\w scan'
_diffrn_radiation_monochromator graphite
_diffrn_radiation_source 'fine-focus sealed tube'
_diffrn_radiation_type MoK\a
_diffrn_radiation_wavelength 0.71073
_diffrn_reflns_av_R_equivalents 0.0826
_diffrn_reflns_av_sigmaI/netI 0.0445
_diffrn_reflns_limit_h_max 15
_diffrn_reflns_limit_h_min -22
_diffrn_reflns_limit_k_max 17
_diffrn_reflns_limit_k_min -22
_diffrn_reflns_limit_l_max 40
_diffrn_reflns_limit_l_min -40
_diffrn_reflns_number 35117
_diffrn_reflns_theta_full 20.00
_diffrn_reflns_theta_max 20.00
_diffrn_reflns_theta_min 1.55
_exptl_absorpt_coefficient_mu 12.926
_exptl_absorpt_correction_type none
_exptl_absorpt_process_details none
_exptl_crystal_colour yellow
_exptl_crystal_density_diffrn 2.152
_exptl_crystal_density_meas ?
_exptl_crystal_description octahedral
_exptl_crystal_F_000 13467
_exptl_crystal_size_max 0.25
_exptl_crystal_size_mid 0.20
_exptl_crystal_size_min 0.18
_refine_diff_density_max 1.861
_refine_diff_density_min -0.952
_refine_diff_density_rms 0.296
_refine_ls_extinction_coef 0.000013(4)
_refine_ls_extinction_expression Fc^*^=kFc[1+0.001xFc^2^\l^3^/sin(2\q)]^-1/4^
_refine_ls_extinction_method SHELXL
_refine_ls_goodness_of_fit_ref 1.082
_refine_ls_hydrogen_treatment none
_refine_ls_matrix_type full
_refine_ls_number_parameters 144
_refine_ls_number_reflns 2777
_refine_ls_number_restraints 11
_refine_ls_restrained_S_all 1.080
_refine_ls_R_factor_all 0.1409
_refine_ls_R_factor_gt 0.0744
_refine_ls_shift/su_max 0.000
_refine_ls_shift/su_mean 0.000
_refine_ls_structure_factor_coef Fsqd
_refine_ls_weighting_details 'calc w=1/[\s^2^(Fo^2^)+(0.1061P)^2^+4989.4478P] where P=(Fo^2^+2Fc^2^)/3'
_refine_ls_weighting_scheme calc
_refine_ls_wR_factor_gt 0.2158
_refine_ls_wR_factor_ref 0.3201
_reflns_number_gt 1567
_reflns_number_total 2777
_reflns_threshold_expression >2sigma(I)
_cod_data_source_file ja203143q_si_002_06.cif
_cod_data_source_block OCF-5-ZnGaSnSeS-DAMP
_cod_depositor_comments
;
The following automatic conversions were performed:

'_exptl_crystal_density_meas' value 'none' was changed to '?' - the
value is perceived as not measured.

Automatic conversion script
Id: cif_fix_values 3008 2015-01-20 13:52:24Z robertas 
;
_cod_original_sg_symbol_H-M 'I 41/a c d'
_cod_database_code 4106298

loop_
_symmetry_equiv_pos_as_xyz
'x, y, z'
'-x+1/2, -y, z+1/2'
'-y+1/4, x+3/4, z+1/4'
'y+1/4, -x+1/4, z+3/4'
'-x+1/2, y, -z'
'x, -y, -z+1/2'
'y+1/4, x+3/4, -z+3/4'
'-y+1/4, -x+1/4, -z+1/4'
'x+1/2, y+1/2, z+1/2'
'-x+1, -y+1/2, z+1'
'-y+3/4, x+5/4, z+3/4'
'y+3/4, -x+3/4, z+5/4'
'-x+1, y+1/2, -z+1/2'
'x+1/2, -y+1/2, -z+1'
'y+3/4, x+5/4, -z+5/4'
'-y+3/4, -x+3/4, -z+3/4'
'-x, -y, -z'
'x-1/2, y, -z-1/2'
'y-1/4, -x-3/4, -z-1/4'
'-y-1/4, x-1/4, -z-3/4'
'x-1/2, -y, z'
'-x, y, z-1/2'
'-y-1/4, -x-3/4, z-3/4'
'y-1/4, x-1/4, z-1/4'
'-x+1/2, -y+1/2, -z+1/2'
'x, y+1/2, -z'
'y+1/4, -x-1/4, -z+1/4'
'-y+1/4, x+1/4, -z-1/4'
'x, -y+1/2, z+1/2'
'-x+1/2, y+1/2, z'
'-y+1/4, -x-1/4, z-1/4'
'y+1/4, x+1/4, z+1/4'

loop_
_atom_site_label
_atom_site_type_symbol
_atom_site_fract_x
_atom_site_fract_y
_atom_site_fract_z
_atom_site_U_iso_or_equiv
_atom_site_adp_type
_atom_site_occupancy
_atom_site_symmetry_multiplicity
_atom_site_calc_flag
_atom_site_refinement_flags
Ga1 Ga 0.68832(15) 0.10358(14) 0.03005(8) 0.0678(15) Uani 0.47(2) 1 d P
Sn1 Sn 0.68832(15) 0.10358(14) 0.03005(8) 0.0678(15) Uani 0.53(2) 1 d P
Ga2 Ga 0.67749(17) 0.21516(17) 0.09304(9) 0.0533(13) Uani 1 1 d .
Ga3 Ga 0.57728(17) 0.08663(16) 0.09355(9) 0.0531(13) Uani 1 1 d .
Ga4 Ga 0.56333(18) 0.20043(17) 0.02867(9) 0.0567(13) Uani 1 1 d .
Zn5 Zn 0.56375(16) 0.20058(16) 0.15685(9) 0.0453(12) Uani 1 1 d .
Se1 Se 0.7500 0.0418(2) 0.0000 0.082(3) Uani 1.02(3) 2 d SP
Se2 Se 0.74606(18) 0.16777(19) 0.06146(11) 0.070(2) Uani 0.91(2) 1 d P
Se3 Se 0.6400(2) 0.03160(18) 0.06230(11) 0.070(2) Uani 0.87(2) 1 d P
Se4 Se 0.6252(2) 0.1530(2) -0.00658(10) 0.076(2) Uani 0.93(2) 1 d P
Se5 Se 0.63210(17) 0.14724(17) 0.12684(10) 0.0516(19) Uani 0.77(2) 1 d P
Se6 Se 0.52849(18) 0.01969(17) 0.12529(11) 0.0695(19) Uani 0.97(2) 1 d P
Se7 Se 0.61670(18) 0.26800(17) 0.05856(10) 0.0493(19) Uani 0.75(2) 1 d P
Se8 Se 0.51172(18) 0.13252(18) 0.05887(10) 0.0506(19) Uani 0.72(2) 1 d P
Se9 Se 0.5000 0.2500 -0.00515(13) 0.068(2) Uani 0.97(2) 2 d SP
Se10 Se 0.5000 0.2500 0.1250 0.014(5) Uani 0.01(3) 4 d SP
S1 S 0.7500 0.0418(2) 0.0000 0.082(3) Uani 0.00(3) 2 d SP
S2 S 0.74606(18) 0.16777(19) 0.06146(11) 0.070(2) Uani 0.09(2) 1 d P
S3 S 0.6400(2) 0.03160(18) 0.06230(11) 0.070(2) Uani 0.13(2) 1 d P
S4 S 0.6252(2) 0.1530(2) -0.00658(10) 0.076(2) Uani 0.07(2) 1 d P
S5 S 0.63210(17) 0.14724(17) 0.12684(10) 0.0516(19) Uani 0.23(2) 1 d P
S6 S 0.52849(18) 0.01969(17) 0.12529(11) 0.0695(19) Uani 0.03(2) 1 d P
S7 S 0.61670(18) 0.26800(17) 0.05856(10) 0.0493(19) Uani 0.25(2) 1 d P
S8 S 0.51172(18) 0.13252(18) 0.05887(10) 0.0506(19) Uani 0.28(2) 1 d P
S9 S 0.5000 0.2500 -0.00515(13) 0.068(2) Uani 0.03(2) 2 d SP
S10 S 0.5000 0.2500 0.1250 0.014(5) Uani 0.99(3) 4 d SP

loop_
_atom_site_aniso_label
_atom_site_aniso_U_11
_atom_site_aniso_U_22
_atom_site_aniso_U_33
_atom_site_aniso_U_23
_atom_site_aniso_U_13
_atom_site_aniso_U_12
Ga1 0.074(3) 0.058(2) 0.071(3) -0.0064(18) 0.0228(19) -0.0033(18)
Sn1 0.074(3) 0.058(2) 0.071(3) -0.0064(18) 0.0228(19) -0.0033(18)
Ga2 0.050(3) 0.057(3) 0.053(3) -0.010(2) 0.008(2) -0.001(2)
Ga3 0.060(3) 0.047(3) 0.053(3) -0.001(2) 0.012(2) -0.005(2)
Ga4 0.067(3) 0.055(3) 0.048(3) -0.006(2) 0.009(2) -0.008(2)
Zn5 0.045(3) 0.050(3) 0.041(2) 0.000(2) -0.0002(19) 0.004(2)
Se1 0.101(5) 0.056(4) 0.090(5) 0.000 0.035(4) 0.000
Se2 0.061(3) 0.068(3) 0.080(4) -0.015(2) 0.022(2) 0.001(2)
Se3 0.079(4) 0.053(3) 0.079(4) -0.004(2) 0.028(3) -0.006(2)
Se4 0.084(4) 0.084(4) 0.060(3) -0.011(2) 0.020(2) 0.003(3)
Se5 0.052(3) 0.053(3) 0.050(3) -0.001(2) 0.006(2) 0.005(2)
Se6 0.077(3) 0.050(3) 0.082(3) 0.006(2) 0.021(3) 0.002(2)
Se7 0.055(3) 0.046(3) 0.047(3) -0.003(2) 0.010(2) -0.005(2)
Se8 0.057(3) 0.047(3) 0.048(3) -0.005(2) 0.008(2) -0.005(2)
Se9 0.081(5) 0.074(4) 0.049(4) 0.000 0.000 -0.006(3)
Se10 0.019(6) 0.019(6) 0.006(8) 0.000 0.000 0.000
S1 0.101(5) 0.056(4) 0.090(5) 0.000 0.035(4) 0.000
S2 0.061(3) 0.068(3) 0.080(4) -0.015(2) 0.022(2) 0.001(2)
S3 0.079(4) 0.053(3) 0.079(4) -0.004(2) 0.028(3) -0.006(2)
S4 0.084(4) 0.084(4) 0.060(3) -0.011(2) 0.020(2) 0.003(3)
S5 0.052(3) 0.053(3) 0.050(3) -0.001(2) 0.006(2) 0.005(2)
S6 0.077(3) 0.050(3) 0.082(3) 0.006(2) 0.021(3) 0.002(2)
S7 0.055(3) 0.046(3) 0.047(3) -0.003(2) 0.010(2) -0.005(2)
S8 0.057(3) 0.047(3) 0.048(3) -0.005(2) 0.008(2) -0.005(2)
S9 0.081(5) 0.074(4) 0.049(4) 0.000 0.000 -0.006(3)
S10 0.019(6) 0.019(6) 0.006(8) 0.000 0.000 0.000

loop_
_atom_type_symbol
_atom_type_description
_atom_type_scat_dispersion_real
_atom_type_scat_dispersion_imag
_atom_type_scat_source
Ga Ga 0.2307 1.6083 'International Tables Vol C Tables 4.2.6.8 and 6.1.1.4'
Se Se -0.0929 2.2259 'International Tables Vol C Tables 4.2.6.8 and 6.1.1.4'
Zn Zn 0.2839 1.4301 'International Tables Vol C Tables 4.2.6.8 and 6.1.1.4'
S S 0.1246 0.1234 'International Tables Vol C Tables 4.2.6.8 and 6.1.1.4'
Sn Sn -0.6537 1.4246 'International Tables Vol C Tables 4.2.6.8 and 6.1.1.4'

loop_
_geom_angle_atom_site_label_1
_geom_angle_atom_site_label_2
_geom_angle_atom_site_label_3
_geom_angle
_geom_angle_site_symmetry_1
_geom_angle_site_symmetry_3
Se1 Ga1 Se2 108.81(18) . .
Se1 Ga1 Se4 109.09(17) . .
Se2 Ga1 Se4 112.8(2) . .
Se1 Ga1 Se3 98.64(19) . .
Se2 Ga1 Se3 113.1(2) . .
Se4 Ga1 Se3 113.3(2) . .
S6 Ga2 Se6 0.0(2) 20_656 20_656
S6 Ga2 Se2 104.7(2) 20_656 .
Se6 Ga2 Se2 104.7(2) 20_656 .
S6 Ga2 Se7 109.2(2) 20_656 .
Se6 Ga2 Se7 109.2(2) 20_656 .
Se2 Ga2 Se7 108.5(2) . .
S6 Ga2 Se5 109.0(2) 20_656 .
Se6 Ga2 Se5 109.0(2) 20_656 .
Se2 Ga2 Se5 108.7(2) . .
Se7 Ga2 Se5 116.1(2) . .
Se6 Ga3 Se3 104.5(2) . .
Se6 Ga3 Se5 109.5(2) . .
Se3 Ga3 Se5 108.4(2) . .
Se6 Ga3 Se8 109.4(2) . .
Se3 Ga3 Se8 108.4(2) . .
Se5 Ga3 Se8 116.0(2) . .
Se4 Ga4 Se9 104.3(2) . .
Se4 Ga4 Se8 109.4(2) . .
Se9 Ga4 Se8 109.2(2) . .
Se4 Ga4 Se7 108.6(2) . .
Se9 Ga4 Se7 108.55(19) . .
Se8 Ga4 Se7 116.1(2) . .
Se10 Zn5 S8 112.65(18) . 20_656
Se10 Zn5 Se8 112.65(18) . 20_656
S8 Zn5 Se8 0.0(2) 20_656 20_656
Se10 Zn5 Se5 113.26(18) . .
S8 Zn5 Se5 106.0(2) 20_656 .
Se8 Zn5 Se5 106.0(2) 20_656 .
Se10 Zn5 Se7 112.80(18) . 27_565
S8 Zn5 Se7 105.7(2) 20_656 27_565
Se8 Zn5 Se7 105.7(2) 20_656 27_565
Se5 Zn5 Se7 105.8(2) . 27_565
Se10 Zn5 S7 112.80(18) . 27_565
S8 Zn5 S7 105.7(2) 20_656 27_565
Se8 Zn5 S7 105.7(2) 20_656 27_565
Se5 Zn5 S7 105.8(2) . 27_565
Se7 Zn5 S7 0.0(3) 27_565 27_565
Sn1 Se1 Ga1 0.0(2) 5_655 5_655
Sn1 Se1 Ga1 105.7(3) 5_655 .
Ga1 Se1 Ga1 105.7(3) 5_655 .
Ga2 Se2 Ga1 102.4(2) . .
Ga3 Se3 Ga1 102.5(2) . .
Ga4 Se4 Ga1 102.0(2) . .
Ga3 Se5 Ga2 107.3(2) . .
Ga3 Se5 Zn5 104.9(2) . .
Ga2 Se5 Zn5 105.1(2) . .
Ga2 Se6 Ga3 105.9(2) 27_565 .
Ga4 Se7 Ga2 106.7(2) . .
Ga4 Se7 Zn5 105.6(2) . 20_656
Ga2 Se7 Zn5 105.3(2) . 20_656
Ga4 Se8 Ga3 107.4(2) . .
Ga4 Se8 Zn5 105.8(2) . 27_565
Ga3 Se8 Zn5 105.3(2) . 27_565
Ga4 Se9 Ga4 106.4(3) . 10_554
Zn5 Se10 Zn5 109.80(18) 27_565 20_656
Zn5 Se10 Zn5 109.31(9) 27_565 .
Zn5 Se10 Zn5 109.31(9) 20_656 .
Zn5 Se10 Zn5 109.31(9) 27_565 10_554
Zn5 Se10 Zn5 109.31(9) 20_656 10_554
Zn5 Se10 Zn5 109.80(18) . 10_554

loop_
_geom_bond_atom_site_label_1
_geom_bond_atom_site_label_2
_geom_bond_distance
_geom_bond_site_symmetry_2
Ga1 Se1 2.427(5) .
Ga1 Se2 2.438(6) .
Ga1 Se4 2.450(6) .
Ga1 Se3 2.464(5) .
Ga2 S6 2.368(6) 20_656
Ga2 Se6 2.368(6) 20_656
Ga2 Se2 2.383(5) .
Ga2 Se7 2.400(6) .
Ga2 Se5 2.405(6) .
Ga3 Se6 2.377(6) .
Ga3 Se3 2.377(6) .
Ga3 Se5 2.393(6) .
Ga3 Se8 2.395(6) .
Ga4 Se4 2.372(6) .
Ga4 Se9 2.381(5) .
Ga4 Se8 2.390(6) .
Ga4 Se7 2.399(6) .
Zn5 Se10 2.337(4) .
Zn5 S8 2.411(6) 20_656
Zn5 Se8 2.411(6) 20_656
Zn5 Se5 2.414(6) .
Zn5 Se7 2.418(6) 27_565
Zn5 S7 2.418(6) 27_565
Se1 Sn1 2.427(5) 5_655
Se1 Ga1 2.427(5) 5_655
Se6 Ga2 2.368(6) 27_565
Se7 Zn5 2.418(6) 20_656
Se8 Zn5 2.411(6) 27_565
Se9 Ga4 2.381(5) 10_554
Se10 Zn5 2.337(4) 27_565
Se10 Zn5 2.337(4) 20_656
Se10 Zn5 2.337(4) 10_554
